data_7216582
loop_
_publ_author_name
'Burrows, Andrew D.'
'Harrington, Ross W.'
'Mahon, Mary F.'
'Teat, Simon J.'

_publ_section_title
;
 Structural manipulation through selective substitution of hydrogen
 bonding groups: the supramolecular structures of
 bis(thiosemicarbazidato)nickel complexes
;
_journal_issue 89
_journal_name_full CrystEngComm
_journal_page_first 539
_journal_paper_doi 10.1039/b208284e
_journal_volume 4
_journal_year 2002
_chemical_formula_sum 'C2 H8 N6 Ni S2'
_chemical_formula_weight 238.97
_chemical_name_systematic
;
?
;
_space_group_IT_number 14
_symmetry_cell_setting monoclinic
_symmetry_space_group_name_Hall '-P 2yab'
_symmetry_space_group_name_H-M 'P 1 21/a 1'
_atom_sites_solution_hydrogens geom
_atom_sites_solution_primary direct
_atom_sites_solution_secondary difmap
_audit_creation_method SHELXL-97
_cell_angle_alpha 90.00
_cell_angle_beta 94.50(2)
_cell_angle_gamma 90.00
_cell_formula_units_Z 2
_cell_length_a 6.057(2)
_cell_length_b 6.9410(10)
_cell_length_c 9.3810(10)
_cell_measurement_reflns_used 25
_cell_measurement_temperature 293(2)
_cell_measurement_theta_max 18
_cell_measurement_theta_min 12
_cell_volume 393.18(15)
_computing_cell_refinement 'CELDIM in CAD4-PC-Software'
_computing_data_collection 'CAD4-PC-Software (Enraf-Nonius, 1992)'
_computing_data_reduction 'XCAD (McArdle & Higgins, 1995)'
_computing_molecular_graphics 'ORTEX (P.McArdle, 1995)'
_computing_publication_material 'SHELXL-97/2 (Sheldrick,1997)'
_computing_structure_refinement 'SHELXL-97/2 (G.Sheldrick, 1997)'
_computing_structure_solution 'SHELXS-97 (G.Sheldrick, 1990)'
_diffrn_ambient_temperature 293(2)
_diffrn_measured_fraction_theta_full 0.991
_diffrn_measured_fraction_theta_max 0.991
_diffrn_measurement_device_type 'Enraf-Nonius CAD4 diffractometer'
_diffrn_measurement_method 'scintillation counter'
_diffrn_radiation_monochromator graphite
_diffrn_radiation_source 'fine focus sealed tube'
_diffrn_radiation_type MoK\a
_diffrn_radiation_wavelength 0.71069
_diffrn_reflns_av_R_equivalents 0.0119
_diffrn_reflns_av_sigmaI/netI 0.0190
_diffrn_reflns_limit_h_max 7
_diffrn_reflns_limit_h_min 0
_diffrn_reflns_limit_k_max 8
_diffrn_reflns_limit_k_min 0
_diffrn_reflns_limit_l_max 11
_diffrn_reflns_limit_l_min -11
_diffrn_reflns_number 776
_diffrn_reflns_theta_full 24.95
_diffrn_reflns_theta_max 24.95
_diffrn_reflns_theta_min 3.66
_exptl_absorpt_coefficient_mu 2.940
_exptl_absorpt_correction_T_max 0.6668
_exptl_absorpt_correction_T_min 0.5269
_exptl_crystal_colour Red
_exptl_crystal_density_diffrn 2.019
_exptl_crystal_density_method 'not measured'
_exptl_crystal_description Block
_exptl_crystal_F_000 244
_exptl_crystal_size_max 0.25
_exptl_crystal_size_mid 0.20
_exptl_crystal_size_min 0.15
_refine_diff_density_max 0.783
_refine_diff_density_min -0.922
_refine_diff_density_rms 0.122
_refine_ls_extinction_coef 0.016(5)
_refine_ls_extinction_expression Fc^*^=kFc[1+0.001xFc^2^\l^3^/sin(2\q)]^-1/4^
_refine_ls_extinction_method SHELXL
_refine_ls_goodness_of_fit_ref 1.122
_refine_ls_hydrogen_treatment mixed
_refine_ls_matrix_type full
_refine_ls_number_parameters 69
_refine_ls_number_reflns 678
_refine_ls_number_restraints 4
_refine_ls_restrained_S_all 1.120
_refine_ls_R_factor_all 0.0385
_refine_ls_R_factor_gt 0.0348
_refine_ls_shift/su_max 0.000
_refine_ls_shift/su_mean 0.000
_refine_ls_structure_factor_coef Fsqd
_refine_ls_weighting_details
; calc
[1.00000+0.00000exp(0.00(sin\q/\l)^2^)]/
[\s^2^(Fo^2^)+0.0000+0.0313*P+(0.0659P)^2^+0.0000sin\q/\l]
where P = 0.00000Fo^2^ + 1.00000Fc^2^
;
_refine_ls_weighting_scheme calc
_refine_ls_wR_factor_gt 0.0840
_refine_ls_wR_factor_ref 0.0861
_reflns_number_gt 615
_reflns_number_total 678
_reflns_threshold_expression >2sigma(I)
_cod_data_source_file b208284e.txt
_cod_data_source_block compound1
_cod_depositor_comments
;
The following automatic conversions were performed:

'_symmetry_cell_setting' value 'Monoclinic' changed to 'monoclinic'
according to
/usr/data/users/saulius/automatic-downloads/retrospective/RSC/lib/dictionaries/cif_core.dic
dictionary named 'cif_core.dic' version 2.4.2 from 2011-04-26.

Automatic conversion script
Id: cif_fix_values 2281 2013-09-26 08:29:07Z andrius 
;
_cod_original_sg_symbol_H-M P21/a
_cod_database_code 7216582

loop_
_symmetry_equiv_pos_as_xyz
'x, y, z'
'-x+1/2, y+1/2, -z'
'-x, -y, -z'
'x-1/2, -y-1/2, z'

loop_
_atom_site_label
_atom_site_type_symbol
_atom_site_fract_x
_atom_site_fract_y
_atom_site_fract_z
_atom_site_U_iso_or_equiv
_atom_site_adp_type
_atom_site_occupancy
_atom_site_symmetry_multiplicity
_atom_site_calc_flag
_atom_site_refinement_flags
Ni1 Ni 0.5000 0.5000 0.5000 0.0222(3) Uani 1 2 d S
S1 S 0.21408(11) 0.57156(13) 0.35615(7) 0.0281(3) Uani 1 1 d .
N1 N 0.2293(5) 0.5897(6) 0.0746(3) 0.0472(9) Uani 1 1 d D
N2 N 0.5426(5) 0.4693(4) 0.1932(3) 0.0325(6) Uani 1 1 d .
N3 N 0.6447(4) 0.4289(4) 0.3347(3) 0.0271(6) Uani 1 1 d D
H1A H 0.293(6) 0.584(8) -0.007(3) 0.067(13) Uiso 1 1 d D
H1B H 0.110(4) 0.658(5) 0.084(3) 0.050(11) Uiso 1 1 d D
H3A H 0.773(4) 0.485(5) 0.330(4) 0.041(12) Uiso 1 1 d D
H3B H 0.681(5) 0.304(3) 0.341(3) 0.030(8) Uiso 1 1 d D
C1 C 0.3450(5) 0.5393(5) 0.1968(3) 0.0283(7) Uani 1 1 d .

loop_
_atom_site_aniso_label
_atom_site_aniso_U_11
_atom_site_aniso_U_22
_atom_site_aniso_U_33
_atom_site_aniso_U_23
_atom_site_aniso_U_13
_atom_site_aniso_U_12
Ni1 0.0227(4) 0.0214(4) 0.0230(4) -0.00017(17) 0.0048(2) 0.00111(18)
S1 0.0243(4) 0.0334(6) 0.0270(4) 0.0003(3) 0.0048(3) 0.0037(3)
N1 0.0434(18) 0.072(3) 0.0265(14) 0.0011(14) 0.0022(12) 0.0238(17)
N2 0.0336(14) 0.0424(16) 0.0222(13) -0.0004(11) 0.0066(11) 0.0058(11)
N3 0.0229(13) 0.0309(15) 0.0279(12) 0.0010(11) 0.0047(9) 0.0018(11)
C1 0.0327(16) 0.0264(14) 0.0261(15) 0.0007(12) 0.0045(12) 0.0005(13)

loop_
_atom_type_symbol
_atom_type_description
_atom_type_scat_dispersion_real
_atom_type_scat_dispersion_imag
_atom_type_scat_source
C C 0.0033 0.0016 'International Tables Vol C Tables 4.2.6.8 and 6.1.1.4'
H H 0.0000 0.0000 'International Tables Vol C Tables 4.2.6.8 and 6.1.1.4'
Ni Ni 0.3393 1.1124 'International Tables Vol C Tables 4.2.6.8 and 6.1.1.4'
S S 0.1246 0.1234 'International Tables Vol C Tables 4.2.6.8 and 6.1.1.4'
N N 0.0061 0.0033 'International Tables Vol C Tables 4.2.6.8 and 6.1.1.4'

loop_
_geom_angle_atom_site_label_1
_geom_angle_atom_site_label_2
_geom_angle_atom_site_label_3
_geom_angle
_geom_angle_site_symmetry_1
_geom_angle_site_symmetry_3
N3 Ni1 N3 180.0 3_666 .
N3 Ni1 S1 92.94(8) 3_666 .
N3 Ni1 S1 87.06(8) . .
N3 Ni1 S1 87.06(8) 3_666 3_666
N3 Ni1 S1 92.94(8) . 3_666
S1 Ni1 S1 180.0 . 3_666
C1 S1 Ni1 96.23(11) . .
C1 N2 N3 112.2(3) . .
N2 N3 Ni1 120.4(2) . .
N2 C1 N1 119.8(3) . .
N2 C1 S1 123.3(2) . .
N1 C1 S1 116.9(3) . .

loop_
_geom_bond_atom_site_label_1
_geom_bond_atom_site_label_2
_geom_bond_distance
_geom_bond_site_symmetry_2
Ni1 N3 1.905(3) 3_666
Ni1 N3 1.905(3) .
Ni1 S1 2.1680(9) .
Ni1 S1 2.1680(9) 3_666
S1 C1 1.761(3) .
N1 C1 1.342(4) .
N2 C1 1.295(5) .
N2 N3 1.447(4) .
